data_2223632
loop_
_publ_author_name
'Gowda, B. Thimme'
'Tokar\<c\'ik, Miroslav'
'Ko\<z\'i\<sek, Jozef'
'Rodrigues, Vinola Zeena'
'Fuess, Hartmut'

_publ_section_title
;
 <i>N</i>-(2,6-Dichlorophenyl)-3-methylbenzamide
;
_journal_coeditor_code BT5081
_journal_issue 11
_journal_name_full 'Acta Crystallographica Section E'
_journal_page_first o2713
_journal_paper_doi 10.1107/S1600536809039889
_journal_volume 65
_journal_year 2009
_chemical_formula_iupac 'C14 H11 Cl2 N O'
_chemical_formula_moiety 'C14 H11 Cl2 N O'
_chemical_formula_sum 'C14 H11 Cl2 N O'
_chemical_formula_weight 280.14
_chemical_name_systematic
;
<i>N</i>-(2,6-Dichlorophenyl)-3-methylbenzamide
;
_space_group_IT_number 9
_symmetry_cell_setting monoclinic
_symmetry_space_group_name_Hall 'C -2yc'
_symmetry_space_group_name_H-M 'C 1 c 1'
_atom_sites_solution_hydrogens geom
_atom_sites_solution_primary direct
_atom_sites_solution_secondary difmap
_audit_creation_method 'WinGX routine CIF_UPDATE'
_cell_angle_alpha 90
_cell_angle_beta 111.859(7)
_cell_angle_gamma 90
_cell_formula_units_Z 4
_cell_length_a 11.9433(8)
_cell_length_b 12.5397(6)
_cell_length_c 9.5305(5)
_cell_measurement_reflns_used 16815
_cell_measurement_temperature 295(2)
_cell_measurement_theta_max 29.4663
_cell_measurement_theta_min 2.8502
_cell_volume 1324.72(14)
_computing_cell_refinement
;
CrysAlis Pro (Oxford Diffraction, 2009)
;
_computing_data_collection
;
CrysAlis Pro (Oxford Diffraction, 2009)
;
_computing_data_reduction
;
CrysAlis Pro (Oxford Diffraction, 2009)
;
_computing_molecular_graphics
;
ORTEP-3 (Farrugia, 1997) and DIAMOND (Brandenburg, 2002)
;
_computing_publication_material
;
SHELXL97 (Sheldrick, 2008), PLATON (Spek, 2009) and WinGX
(Farrugia, 1999)
;
_computing_structure_refinement 'SHELXL97 (Sheldrick, 2008)'
_computing_structure_solution 'SHELXS97 (Sheldrick, 2008)'
_diffrn_ambient_temperature 295(2)
_diffrn_detector_area_resol_mean 10.434
_diffrn_measured_fraction_theta_full 0.999
_diffrn_measured_fraction_theta_max 0.999
_diffrn_measurement_device_type
;
Oxford Diffraction Xcalibur2 diffractometer with a Sapphire CCD detector
;
_diffrn_measurement_method \w
_diffrn_radiation_monochromator graphite
_diffrn_radiation_type MoK\a
_diffrn_radiation_wavelength 0.71073
_diffrn_reflns_av_R_equivalents 0.0264
_diffrn_reflns_limit_h_max 14
_diffrn_reflns_limit_h_min -14
_diffrn_reflns_limit_k_max 15
_diffrn_reflns_limit_k_min -15
_diffrn_reflns_limit_l_max 11
_diffrn_reflns_limit_l_min -11
_diffrn_reflns_number 28271
_diffrn_reflns_theta_full 25.8
_diffrn_reflns_theta_max 25.8
_diffrn_reflns_theta_min 2.86
_diffrn_standards_number 0
_exptl_absorpt_coefficient_mu 0.476
_exptl_absorpt_correction_T_max 0.979
_exptl_absorpt_correction_T_min 0.756
_exptl_absorpt_correction_type analytical
_exptl_absorpt_process_details
;
(CrysAlis Pro; Oxford Diffraction, 2009)
;
_exptl_crystal_colour colourless
_exptl_crystal_density_diffrn 1.405
_exptl_crystal_density_method 'not measured'
_exptl_crystal_description block
_exptl_crystal_F_000 576
_exptl_crystal_size_max 0.53
_exptl_crystal_size_mid 0.34
_exptl_crystal_size_min 0.07
_refine_diff_density_max 0.179
_refine_diff_density_min -0.218
_refine_ls_abs_structure_details 'Flack (1983), 1272 Friedel pairs'
_refine_ls_abs_structure_Flack -0.02(5)
_refine_ls_extinction_method none
_refine_ls_goodness_of_fit_ref 1.102
_refine_ls_hydrogen_treatment constr
_refine_ls_matrix_type full
_refine_ls_number_parameters 164
_refine_ls_number_reflns 2553
_refine_ls_number_restraints 2
_refine_ls_restrained_S_all 1.101
_refine_ls_R_factor_all 0.0308
_refine_ls_R_factor_gt 0.0277
_refine_ls_shift/su_max 0.001
_refine_ls_shift/su_mean 0.000
_refine_ls_structure_factor_coef Fsqd
_refine_ls_weighting_details 'calc w=1/[\s^2^(Fo^2^)+(0.0314P)^2^+0.4349P] where P=(Fo^2^+2Fc^2^)/3'
_refine_ls_weighting_scheme calc
_refine_ls_wR_factor_gt 0.0674
_refine_ls_wR_factor_ref 0.0684
_reflns_number_gt 2368
_reflns_number_total 2553
_reflns_threshold_expression I>2\s(I)
_cod_data_source_file bt5081.cif
_cod_data_source_block I
_cod_original_cell_volume 1324.72(13)
_cod_original_sg_symbol_H-M 'C c'
_cod_database_code 2223632
_cod_database_fobs_code 2223632

loop_
_symmetry_equiv_pos_as_xyz
'x, y, z'
'x, -y, z+1/2'
'x+1/2, y+1/2, z'
'x+1/2, -y+1/2, z+1/2'

loop_
_atom_site_type_symbol
_atom_site_label
_atom_site_fract_x
_atom_site_fract_y
_atom_site_fract_z
_atom_site_U_iso_or_equiv
_atom_site_adp_type
_atom_site_calc_flag
_atom_site_refinement_flags
_atom_site_occupancy
_atom_site_disorder_assembly
_atom_site_disorder_group
N N1 0.47074(14) 0.47784(12) 0.42954(16) 0.0406(4) Uani d . 1 . .
H H1N 0.4424 0.5119 0.4873 0.049 Uiso calc R 1 . .
C C1 0.41176(16) 0.48266(14) 0.27880(19) 0.0359(4) Uani d . 1 . .
C C2 0.30291(15) 0.55238(14) 0.22211(19) 0.0370(4) Uani d . 1 . .
C C3 0.21557(17) 0.52827(16) 0.0820(2) 0.0424(4) Uani d . 1 . .
H H3 0.226 0.469 0.0296 0.051 Uiso calc R 1 . .
C C4 0.11285(18) 0.59068(19) 0.0182(2) 0.0517(5) Uani d . 1 . .
C C5 0.1019(2) 0.68018(18) 0.0964(3) 0.0579(6) Uani d . 1 . .
H H5 0.0352 0.7244 0.0541 0.069 Uiso calc R 1 . .
C C6 0.1874(2) 0.70552(18) 0.2356(2) 0.0569(5) Uani d . 1 . .
H H6 0.1774 0.7657 0.2868 0.068 Uiso calc R 1 . .
C C7 0.28792(18) 0.64175(16) 0.2992(2) 0.0452(4) Uani d . 1 . .
H H7 0.3454 0.6587 0.3935 0.054 Uiso calc R 1 . .
C C8 0.57860(17) 0.41798(15) 0.49583(19) 0.0376(4) Uani d . 1 . .
C C9 0.57762(19) 0.31764(15) 0.5562(2) 0.0455(4) Uani d . 1 . .
C C10 0.6829(2) 0.26073(18) 0.6273(3) 0.0598(6) Uani d . 1 . .
H H10 0.6806 0.1938 0.6682 0.072 Uiso calc R 1 . .
C C11 0.7908(2) 0.3044(2) 0.6365(2) 0.0624(6) Uani d . 1 . .
H H11 0.8621 0.2669 0.6848 0.075 Uiso calc R 1 . .
C C12 0.79466(19) 0.4020(2) 0.5755(2) 0.0564(5) Uani d . 1 . .
H H12 0.8679 0.4304 0.5801 0.068 Uiso calc R 1 . .
C C13 0.68896(18) 0.45856(17) 0.5070(2) 0.0449(4) Uani d . 1 . .
C C14 0.0183(2) 0.5595(3) -0.1330(3) 0.0798(8) Uani d . 1 . .
H H14A -0.0283 0.5009 -0.1194 0.12 Uiso calc R 1 . .
H H14B 0.0573 0.5387 -0.2006 0.12 Uiso calc R 1 . .
H H14C -0.0338 0.6191 -0.175 0.12 Uiso calc R 1 . .
O O1 0.44576(12) 0.43125(11) 0.19225(13) 0.0464(3) Uani d . 1 . .
Cl Cl1 0.44089(6) 0.26275(5) 0.54294(8) 0.07568(19) Uani d . 1 . .
Cl Cl2 0.69514(6) 0.58258(5) 0.43069(8) 0.0773(2) Uani d . 1 . .

loop_
_atom_site_aniso_label
_atom_site_aniso_U_11
_atom_site_aniso_U_22
_atom_site_aniso_U_33
_atom_site_aniso_U_12
_atom_site_aniso_U_13
_atom_site_aniso_U_23
N1 0.0406(9) 0.0519(9) 0.0281(7) 0.0081(7) 0.0116(7) 0.0011(7)
C1 0.0383(9) 0.0381(9) 0.0312(8) -0.0051(7) 0.0128(8) -0.0003(7)
C2 0.0382(10) 0.0411(9) 0.0307(8) -0.0045(7) 0.0117(7) 0.0038(7)
C3 0.0436(11) 0.0476(11) 0.0342(9) -0.0031(8) 0.0125(8) 0.0028(8)
C4 0.0399(11) 0.0677(14) 0.0398(10) -0.0049(10) 0.0060(9) 0.0083(10)
C5 0.0473(12) 0.0611(13) 0.0610(13) 0.0143(10) 0.0152(10) 0.0179(11)
C6 0.0590(13) 0.0513(12) 0.0570(13) 0.0061(10) 0.0179(11) -0.0007(10)
C7 0.0445(11) 0.0470(11) 0.0399(10) 0.0008(9) 0.0108(8) 0.0001(8)
C8 0.0415(9) 0.0427(9) 0.0269(8) 0.0027(7) 0.0106(7) -0.0029(7)
C9 0.0526(11) 0.0471(10) 0.0384(9) -0.0004(9) 0.0186(8) -0.0038(9)
C10 0.0794(17) 0.0476(12) 0.0524(13) 0.0205(11) 0.0245(12) 0.0091(10)
C11 0.0597(14) 0.0739(16) 0.0461(11) 0.0273(12) 0.0111(10) 0.0004(11)
C12 0.0392(11) 0.0774(16) 0.0467(11) 0.0039(10) 0.0092(9) -0.0051(11)
C13 0.0457(11) 0.0504(11) 0.0351(9) -0.0034(9) 0.0109(8) -0.0042(8)
C14 0.0539(15) 0.117(2) 0.0508(14) 0.0038(15) -0.0015(11) 0.0086(14)
O1 0.0515(8) 0.0573(8) 0.0298(6) 0.0054(6) 0.0146(6) -0.0021(6)
Cl1 0.0755(4) 0.0693(4) 0.0878(4) -0.0162(3) 0.0367(3) 0.0088(3)
Cl2 0.0730(4) 0.0646(4) 0.0919(5) -0.0154(3) 0.0281(3) 0.0157(3)

loop_
_atom_type_symbol
_atom_type_description
_atom_type_scat_dispersion_real
_atom_type_scat_dispersion_imag
_atom_type_scat_source
C C 0.0033 0.0016 'International Tables Vol C Tables 4.2.6.8 and 6.1.1.4'
H H 0 0 'International Tables Vol C Tables 4.2.6.8 and 6.1.1.4'
N N 0.0061 0.0033 'International Tables Vol C Tables 4.2.6.8 and 6.1.1.4'
O O 0.0106 0.006 'International Tables Vol C Tables 4.2.6.8 and 6.1.1.4'
Cl Cl 0.1484 0.1585 'International Tables Vol C Tables 4.2.6.8 and 6.1.1.4'

loop_
_geom_angle_atom_site_label_1
_geom_angle_atom_site_label_2
_geom_angle_atom_site_label_3
_geom_angle_site_symmetry_1
_geom_angle_site_symmetry_3
_geom_angle
_geom_angle_publ_flag
C1 N1 C8 . . 121.77(15) ?
C1 N1 H1N . . 119.1 ?
C8 N1 H1N . . 119.1 ?
O1 C1 N1 . . 121.38(17) ?
O1 C1 C2 . . 121.72(15) ?
N1 C1 C2 . . 116.90(15) ?
C7 C2 C3 . . 119.11(16) ?
C7 C2 C1 . . 123.28(15) ?
C3 C2 C1 . . 117.55(16) ?
C2 C3 C4 . . 121.54(18) ?
C2 C3 H3 . . 119.2 ?
C4 C3 H3 . . 119.2 ?
C5 C4 C3 . . 117.86(18) ?
C5 C4 C14 . . 122.5(2) ?
C3 C4 C14 . . 119.6(2) ?
C6 C5 C4 . . 121.51(19) ?
C6 C5 H5 . . 119.2 ?
C4 C5 H5 . . 119.2 ?
C5 C6 C7 . . 120.1(2) ?
C5 C6 H6 . . 120 ?
C7 C6 H6 . . 120 ?
C6 C7 C2 . . 119.84(17) ?
C6 C7 H7 . . 120.1 ?
C2 C7 H7 . . 120.1 ?
C13 C8 C9 . . 117.29(18) ?
C13 C8 N1 . . 121.45(18) ?
C9 C8 N1 . . 121.23(18) ?
C10 C9 C8 . . 121.7(2) ?
C10 C9 Cl1 . . 119.38(16) ?
C8 C9 Cl1 . . 118.94(16) ?
C11 C10 C9 . . 119.1(2) ?
C11 C10 H10 . . 120.5 ?
C9 C10 H10 . . 120.5 ?
C12 C11 C10 . . 120.7(2) ?
C12 C11 H11 . . 119.6 ?
C10 C11 H11 . . 119.6 ?
C11 C12 C13 . . 119.5(2) ?
C11 C12 H12 . . 120.3 ?
C13 C12 H12 . . 120.3 ?
C8 C13 C12 . . 121.7(2) ?
C8 C13 Cl2 . . 119.23(15) ?
C12 C13 Cl2 . . 119.04(17) ?
C4 C14 H14A . . 109.5 ?
C4 C14 H14B . . 109.5 ?
H14A C14 H14B . . 109.5 ?
C4 C14 H14C . . 109.5 ?
H14A C14 H14C . . 109.5 ?
H14B C14 H14C . . 109.5 ?

loop_
_geom_bond_atom_site_label_1
_geom_bond_atom_site_label_2
_geom_bond_site_symmetry_2
_geom_bond_distance
_geom_bond_publ_flag
N1 C1 . 1.345(2) ?
N1 C8 . 1.420(2) ?
N1 H1N . 0.86 ?
C1 O1 . 1.229(2) ?
C1 C2 . 1.491(3) ?
C2 C7 . 1.388(3) ?
C2 C3 . 1.388(3) ?
C3 C4 . 1.390(3) ?
C3 H3 . 0.93 ?
C4 C5 . 1.380(3) ?
C4 C14 . 1.514(3) ?
C5 C6 . 1.376(3) ?
C5 H5 . 0.93 ?
C6 C7 . 1.381(3) ?
C6 H6 . 0.93 ?
C7 H7 . 0.93 ?
C8 C13 . 1.380(3) ?
C8 C9 . 1.385(3) ?
C9 C10 . 1.384(3) ?
C9 Cl1 . 1.733(2) ?
C10 C11 . 1.373(4) ?
C10 H10 . 0.93 ?
C11 C12 . 1.363(4) ?
C11 H11 . 0.93 ?
C12 C13 . 1.381(3) ?
C12 H12 . 0.93 ?
C13 Cl2 . 1.730(2) ?
C14 H14A . 0.96 ?
C14 H14B . 0.96 ?
C14 H14C . 0.96 ?

loop_
_geom_hbond_atom_site_label_D
_geom_hbond_atom_site_label_H
_geom_hbond_atom_site_label_A
_geom_hbond_site_symmetry_A
_geom_hbond_distance_DH
_geom_hbond_distance_HA
_geom_hbond_distance_DA
_geom_hbond_angle_DHA
N1 H1N O1 2_565 0.86 2.07 2.866(2) 155

loop_
_geom_torsion_atom_site_label_1
_geom_torsion_atom_site_label_2
_geom_torsion_atom_site_label_3
_geom_torsion_atom_site_label_4
_geom_torsion_site_symmetry_1
_geom_torsion_site_symmetry_2
_geom_torsion_site_symmetry_3
_geom_torsion_site_symmetry_4
_geom_torsion
_geom_torsion_publ_flag
C8 N1 C1 O1 . . . . 3.5(3) ?
C8 N1 C1 C2 . . . . -177.04(16) ?
O1 C1 C2 C7 . . . . -152.45(18) ?
N1 C1 C2 C7 . . . . 28.1(2) ?
O1 C1 C2 C3 . . . . 24.6(2) ?
N1 C1 C2 C3 . . . . -154.84(16) ?
C7 C2 C3 C4 . . . . -0.9(3) ?
C1 C2 C3 C4 . . . . -178.08(17) ?
C2 C3 C4 C5 . . . . 2.1(3) ?
C2 C3 C4 C14 . . . . -178.3(2) ?
C3 C4 C5 C6 . . . . -2.2(3) ?
C14 C4 C5 C6 . . . . 178.3(2) ?
C4 C5 C6 C7 . . . . 1.0(4) ?
C5 C6 C7 C2 . . . . 0.4(3) ?
C3 C2 C7 C6 . . . . -0.4(3) ?
C1 C2 C7 C6 . . . . 176.62(18) ?
C1 N1 C8 C13 . . . . 81.8(2) ?
C1 N1 C8 C9 . . . . -100.2(2) ?
C13 C8 C9 C10 . . . . 1.1(3) ?
N1 C8 C9 C10 . . . . -176.96(17) ?
C13 C8 C9 Cl1 . . . . -179.28(13) ?
N1 C8 C9 Cl1 . . . . 2.7(2) ?
C8 C9 C10 C11 . . . . -0.8(3) ?
Cl1 C9 C10 C11 . . . . 179.57(17) ?
C9 C10 C11 C12 . . . . -0.5(3) ?
C10 C11 C12 C13 . . . . 1.5(3) ?
C9 C8 C13 C12 . . . . -0.1(3) ?
N1 C8 C13 C12 . . . . 177.97(17) ?
C9 C8 C13 Cl2 . . . . 178.92(14) ?
N1 C8 C13 Cl2 . . . . -3.0(2) ?
C11 C12 C13 C8 . . . . -1.2(3) ?
C11 C12 C13 Cl2 . . . . 179.77(17) ?

loop_
_cod_related_entry_id
_cod_related_entry_database
_cod_related_entry_code
1 ChemSpider 2670920
